data_2220223
loop_
_publ_author_name
'Noungoue Tchamo, Diderot'
'Brelot, Lydia'
'Antheaume, Cyril'
'Ngouela, Silv\`ere'
'Lobstein, Annelise'

_publ_section_title
;Methyl
 5,7-dihydroxy-2,2,9-trimethyl-6,11-dioxo-6,11-dihydro-2<i>H</i>-anthra[2,3-<i>b</i>]pyran-8-carboxylate
;
_journal_coeditor_code HK2545
_journal_issue 12
_journal_name_full 'Acta Crystallographica Section E'
_journal_page_first o2414
_journal_page_last o2415
_journal_paper_doi 10.1107/S160053680803794X
_journal_volume 64
_journal_year 2008
_chemical_formula_iupac 'C22 H18 O7'
_chemical_formula_moiety 'C22 H18 O7'
_chemical_formula_sum 'C22 H18 O7'
_chemical_formula_weight 394.36
_chemical_name_systematic
;
Methyl 5,7-dihydroxy-2,2,9-trimethyl-6,11-dioxo-6,11-dihydro-2H-anthra
 [2,3-b]pyran-8-carboxylate
;
_space_group_IT_number 2
_symmetry_cell_setting triclinic
_symmetry_space_group_name_Hall '-P 1'
_symmetry_space_group_name_H-M 'P -1'
_atom_sites_solution_hydrogens geom
_atom_sites_solution_primary direct
_atom_sites_solution_secondary difmap
_audit_creation_method SHELXL-97
_cell_angle_alpha 108.746(2)
_cell_angle_beta 98.725(3)
_cell_angle_gamma 94.147(2)
_cell_formula_units_Z 4
_cell_length_a 6.9234(4)
_cell_length_b 16.0765(9)
_cell_length_c 17.5304(9)
_cell_measurement_reflns_used 8986
_cell_measurement_temperature 173(2)
_cell_measurement_theta_max 27.485
_cell_measurement_theta_min 0.998
_cell_volume 1810.97(18)
_computing_cell_refinement 'DENZO (Otwinowski & Minor, 1997) and COLLECT'
_computing_data_collection 'COLLECT (Hooft, 1998)'
_computing_data_reduction 'DENZO and COLLECT'
_computing_molecular_graphics 'PLATON (Spek, 2003)'
_computing_publication_material 'SHELXL97 (Sheldrick, 2008)'
_computing_structure_refinement 'SHELXL97 (Sheldrick, 2008)'
_computing_structure_solution 'SHELXS97 (Sheldrick, 2008)'
_diffrn_ambient_temperature 173(2)
_diffrn_measured_fraction_theta_full 0.989
_diffrn_measured_fraction_theta_max 0.989
_diffrn_measurement_device_type 'Nonius KappaCCD diffractometer'
_diffrn_measurement_method '\f and \w scans'
_diffrn_radiation_monochromator graphite
_diffrn_radiation_source 'fine-focus sealed tube'
_diffrn_radiation_type MoK\a
_diffrn_radiation_wavelength 0.71073
_diffrn_reflns_av_R_equivalents 0.0623
_diffrn_reflns_av_sigmaI/netI 0.0872
_diffrn_reflns_limit_h_max 6
_diffrn_reflns_limit_h_min -8
_diffrn_reflns_limit_k_max 20
_diffrn_reflns_limit_k_min -20
_diffrn_reflns_limit_l_max 22
_diffrn_reflns_limit_l_min -22
_diffrn_reflns_number 17235
_diffrn_reflns_theta_full 27.56
_diffrn_reflns_theta_max 27.56
_diffrn_reflns_theta_min 1.25
_exptl_absorpt_coefficient_mu 0.109
_exptl_absorpt_correction_type none
_exptl_crystal_colour orange
_exptl_crystal_density_diffrn 1.446
_exptl_crystal_density_method 'not measured'
_exptl_crystal_description plate
_exptl_crystal_F_000 824
_exptl_crystal_size_max 0.30
_exptl_crystal_size_mid 0.20
_exptl_crystal_size_min 0.15
_refine_diff_density_max 0.284
_refine_diff_density_min -0.245
_refine_ls_extinction_method none
_refine_ls_goodness_of_fit_ref 1.016
_refine_ls_hydrogen_treatment mixed
_refine_ls_matrix_type full
_refine_ls_number_parameters 547
_refine_ls_number_reflns 8260
_refine_ls_number_restraints 0
_refine_ls_restrained_S_all 1.016
_refine_ls_R_factor_all 0.1419
_refine_ls_R_factor_gt 0.0723
_refine_ls_shift/su_max 0.000
_refine_ls_shift/su_mean 0.000
_refine_ls_structure_factor_coef Fsqd
_refine_ls_weighting_details 'calc w=1/[\s^2^(Fo^2^)+(0.0685P)^2^+0.3328P] where P=(Fo^2^+2Fc^2^)/3'
_refine_ls_weighting_scheme calc
_refine_ls_wR_factor_gt 0.1416
_refine_ls_wR_factor_ref 0.1713
_reflns_number_gt 4538
_reflns_number_total 8260
_reflns_threshold_expression I>2\s(I)
_cod_data_source_file hk2545.cif
_cod_data_source_block I
_cod_original_cell_volume 1810.97(17)
_cod_database_code 2220223
_cod_database_fobs_code 2220223

loop_
_symmetry_equiv_pos_as_xyz
'x, y, z'
'-x, -y, -z'

loop_
_atom_site_type_symbol
_atom_site_label
_atom_site_fract_x
_atom_site_fract_y
_atom_site_fract_z
_atom_site_U_iso_or_equiv
_atom_site_adp_type
_atom_site_calc_flag
_atom_site_refinement_flags
_atom_site_occupancy
O O1 0.9256(3) 0.20606(10) 0.34068(10) 0.0353(4) Uani d . 1
O O2 0.7679(3) 0.44308(11) 0.55456(9) 0.0297(4) Uani d . 1
H H2O 0.742(4) 0.498(2) 0.5634(18) 0.069(10) Uiso d . 1
O O3 0.6830(2) 0.58232(10) 0.52267(9) 0.0284(4) Uani d . 1
O O4 0.5973(3) 0.72378(11) 0.49464(9) 0.0311(4) Uani d . 1
H H4O 0.614(5) 0.682(2) 0.5196(19) 0.082(11) Uiso d . 1
O O5 0.6860(3) 0.89104(11) 0.42063(12) 0.0494(5) Uani d . 1
O O6 0.3755(3) 0.82417(10) 0.38316(10) 0.0371(4) Uani d . 1
O O7 0.8008(3) 0.43662(10) 0.21238(9) 0.0335(4) Uani d . 1
O O8 0.3921(3) 0.20125(10) 0.08818(10) 0.0375(5) Uani d . 1
O O9 0.2613(3) 0.45070(11) 0.29753(9) 0.0310(4) Uani d . 1
H H9O 0.231(5) 0.507(2) 0.3026(19) 0.078(11) Uiso d . 1
O O10 0.1911(2) 0.58838(10) 0.26044(9) 0.0298(4) Uani d . 1
O O11 0.1139(3) 0.72764(11) 0.22628(10) 0.0327(4) Uani d . 1
H H11O 0.128(5) 0.689(2) 0.252(2) 0.092(13) Uiso d . 1
O O12 0.1994(3) 0.88730(12) 0.15164(14) 0.0650(7) Uani d . 1
O O13 -0.1093(3) 0.81995(10) 0.10974(10) 0.0352(4) Uani d . 1
O O14 0.2996(2) 0.42633(10) -0.04866(9) 0.0311(4) Uani d . 1
C C1 0.9107(4) 0.14397(15) 0.38645(15) 0.0335(6) Uani d . 1
C C2 0.9295(4) 0.19223(15) 0.47656(14) 0.0312(6) Uani d . 1
H H2 0.9744 0.1633 0.5141 0.037 Uiso calc R 1
C C3 0.8851(3) 0.27426(15) 0.50542(14) 0.0284(6) Uani d . 1
H H3 0.8830 0.3005 0.5621 0.034 Uiso calc R 1
C C4 0.8398(3) 0.32371(14) 0.44995(13) 0.0238(5) Uani d . 1
C C5 0.7869(3) 0.40951(14) 0.47550(13) 0.0231(5) Uani d . 1
C C6 0.7611(3) 0.45848(14) 0.42189(13) 0.0232(5) Uani d . 1
C C7 0.7075(3) 0.54731(14) 0.44998(13) 0.0227(5) Uani d . 1
C C8 0.6849(3) 0.59752(14) 0.39322(13) 0.0234(5) Uani d . 1
C C9 0.6330(3) 0.68391(14) 0.41885(13) 0.0252(5) Uani d . 1
C C10 0.6215(3) 0.73234(14) 0.36560(14) 0.0256(5) Uani d . 1
C C11 0.6576(3) 0.69623(15) 0.28607(14) 0.0255(5) Uani d . 1
C C12 0.7058(3) 0.61005(15) 0.26013(14) 0.0256(5) Uani d . 1
H H12 0.7294 0.5847 0.2060 0.031 Uiso calc R 1
C C13 0.7199(3) 0.56095(14) 0.31249(13) 0.0236(5) Uani d . 1
C C14 0.7733(3) 0.46976(14) 0.28247(13) 0.0245(5) Uani d . 1
C C15 0.7928(3) 0.41905(14) 0.34075(13) 0.0235(5) Uani d . 1
C C16 0.8462(3) 0.33469(14) 0.31475(13) 0.0255(5) Uani d . 1
H H16 0.8686 0.3091 0.2604 0.031 Uiso calc R 1
C C17 0.8669(3) 0.28760(14) 0.36917(14) 0.0267(5) Uani d . 1
C C18 0.7102(4) 0.08818(18) 0.35335(17) 0.0492(8) Uani d . 1
H H18A 0.6065 0.1265 0.3641 0.074 Uiso calc R 1
H H18B 0.6984 0.0439 0.3805 0.074 Uiso calc R 1
H H18C 0.6965 0.0582 0.2941 0.074 Uiso calc R 1
C C19 1.0782(4) 0.08948(17) 0.36805(17) 0.0479(7) Uani d . 1
H H19A 1.0675 0.0631 0.3086 0.072 Uiso calc R 1
H H19B 1.0711 0.0424 0.3921 0.072 Uiso calc R 1
H H19C 1.2043 0.1277 0.3916 0.072 Uiso calc R 1
C C20 0.5689(4) 0.82504(16) 0.39418(14) 0.0310(6) Uani d . 1
C C21 0.3033(4) 0.90901(17) 0.39716(18) 0.0502(8) Uani d . 1
H H21A 0.3422 0.9449 0.4553 0.075 Uiso calc R 1
H H21B 0.1592 0.8999 0.3818 0.075 Uiso calc R 1
H H21C 0.3594 0.9397 0.3639 0.075 Uiso calc R 1
C C22 0.6469(4) 0.75002(16) 0.22934(15) 0.0346(6) Uani d . 1
H H22A 0.5282 0.7797 0.2322 0.052 Uiso calc R 1
H H22B 0.6419 0.7107 0.1730 0.052 Uiso calc R 1
H H22C 0.7637 0.7945 0.2460 0.052 Uiso calc R 1
C C23 0.3687(4) 0.14102(15) 0.13466(15) 0.0362(6) Uani d . 1
C C24 0.3587(4) 0.18934(17) 0.22190(16) 0.0390(7) Uani d . 1
H H24 0.3704 0.1574 0.2591 0.047 Uiso calc R 1
C C25 0.3347(4) 0.27396(16) 0.25069(15) 0.0354(6) Uani d . 1
H H25 0.3259 0.3010 0.3066 0.042 Uiso calc R 1
C C26 0.3219(3) 0.32519(15) 0.19542(13) 0.0250(5) Uani d . 1
C C27 0.2816(3) 0.41312(15) 0.21919(13) 0.0239(5) Uani d . 1
C C28 0.2650(3) 0.46045(14) 0.16364(13) 0.0219(5) Uani d . 1
C C29 0.2162(3) 0.54995(14) 0.18846(13) 0.0238(5) Uani d . 1
C C30 0.1976(3) 0.59654(14) 0.12902(13) 0.0236(5) Uani d . 1
C C31 0.1486(3) 0.68315(15) 0.15087(13) 0.0258(5) Uani d . 1
C C32 0.1365(3) 0.72859(14) 0.09460(14) 0.0257(5) Uani d . 1
C C33 0.1732(3) 0.68879(15) 0.01611(14) 0.0254(5) Uani d . 1
C C34 0.2184(3) 0.60181(15) -0.00646(13) 0.0255(5) Uani d . 1
H H34 0.2415 0.5737 -0.0603 0.031 Uiso calc R 1
C C35 0.2301(3) 0.55620(14) 0.04830(13) 0.0229(5) Uani d . 1
C C36 0.2777(3) 0.46361(14) 0.02161(13) 0.0234(5) Uani d . 1
C C37 0.2963(3) 0.41710(14) 0.08309(13) 0.0223(5) Uani d . 1
C C38 0.3410(3) 0.33106(14) 0.05955(14) 0.0249(5) Uani d . 1
H H38 0.3651 0.3032 0.0058 0.030 Uiso calc R 1
C C39 0.3502(3) 0.28573(14) 0.11525(14) 0.0254(5) Uani d . 1
C C40 0.1808(5) 0.0794(2) 0.0916(2) 0.0791(12) Uani d . 1
H H40A 0.0681 0.1130 0.0972 0.119 Uiso calc R 1
H H40B 0.1666 0.0331 0.1162 0.119 Uiso calc R 1
H H40C 0.1857 0.0522 0.0333 0.119 Uiso calc R 1
C C41 0.5481(5) 0.0925(2) 0.12807(19) 0.0678(10) Uani d . 1
H H41A 0.5594 0.0673 0.0703 0.102 Uiso calc R 1
H H41B 0.5347 0.0448 0.1512 0.102 Uiso calc R 1
H H41C 0.6665 0.1340 0.1585 0.102 Uiso calc R 1
C C42 0.0842(4) 0.82113(16) 0.12240(14) 0.0315(6) Uani d . 1
C C43 -0.1864(4) 0.90363(17) 0.13526(18) 0.0479(8) Uani d . 1
H H43A -0.1394 0.9338 0.1942 0.072 Uiso calc R 1
H H43B -0.3308 0.8932 0.1239 0.072 Uiso calc R 1
H H43C -0.1415 0.9407 0.1050 0.072 Uiso calc R 1
C C44 0.1659(4) 0.73895(16) -0.04345(15) 0.0332(6) Uani d . 1
H H44A 0.0585 0.7756 -0.0370 0.050 Uiso calc R 1
H H44B 0.1433 0.6969 -0.0996 0.050 Uiso calc R 1
H H44C 0.2913 0.7769 -0.0325 0.050 Uiso calc R 1

loop_
_atom_site_aniso_label
_atom_site_aniso_U_11
_atom_site_aniso_U_22
_atom_site_aniso_U_33
_atom_site_aniso_U_12
_atom_site_aniso_U_13
_atom_site_aniso_U_23
O1 0.0528(12) 0.0233(9) 0.0364(10) 0.0154(8) 0.0186(9) 0.0120(8)
O2 0.0440(11) 0.0264(10) 0.0218(9) 0.0105(8) 0.0097(8) 0.0092(7)
O3 0.0379(10) 0.0267(9) 0.0224(8) 0.0108(7) 0.0100(8) 0.0071(7)
O4 0.0419(11) 0.0255(9) 0.0272(9) 0.0099(8) 0.0115(8) 0.0071(8)
O5 0.0432(12) 0.0245(10) 0.0737(14) 0.0003(9) -0.0003(10) 0.0132(9)
O6 0.0349(11) 0.0276(9) 0.0510(11) 0.0134(8) 0.0081(9) 0.0140(8)
O7 0.0500(12) 0.0301(9) 0.0241(9) 0.0116(8) 0.0146(8) 0.0091(7)
O8 0.0563(12) 0.0222(9) 0.0423(10) 0.0125(8) 0.0219(9) 0.0147(8)
O9 0.0422(11) 0.0325(10) 0.0221(9) 0.0114(8) 0.0089(8) 0.0116(8)
O10 0.0404(11) 0.0280(9) 0.0232(8) 0.0100(8) 0.0106(8) 0.0084(7)
O11 0.0472(12) 0.0268(9) 0.0256(9) 0.0156(8) 0.0108(8) 0.0067(8)
O12 0.0509(14) 0.0246(11) 0.1069(18) -0.0017(10) 0.0025(13) 0.0118(11)
O13 0.0359(11) 0.0254(9) 0.0455(10) 0.0130(8) 0.0104(9) 0.0103(8)
O14 0.0425(11) 0.0295(9) 0.0234(9) 0.0103(8) 0.0106(8) 0.0084(7)
C1 0.0412(16) 0.0256(13) 0.0380(14) 0.0107(11) 0.0058(12) 0.0159(11)
C2 0.0339(15) 0.0311(14) 0.0340(14) 0.0103(11) 0.0055(12) 0.0174(11)
C3 0.0268(14) 0.0310(14) 0.0315(13) 0.0065(11) 0.0060(11) 0.0150(11)
C4 0.0233(13) 0.0229(12) 0.0270(12) 0.0034(10) 0.0065(10) 0.0099(10)
C5 0.0238(13) 0.0239(12) 0.0212(12) 0.0032(10) 0.0056(10) 0.0065(10)
C6 0.0236(13) 0.0227(12) 0.0237(12) 0.0030(10) 0.0061(10) 0.0074(10)
C7 0.0208(12) 0.0227(12) 0.0245(12) 0.0018(10) 0.0050(10) 0.0076(10)
C8 0.0232(13) 0.0221(12) 0.0264(12) 0.0045(10) 0.0063(10) 0.0091(10)
C9 0.0238(13) 0.0222(12) 0.0284(12) 0.0005(10) 0.0061(11) 0.0067(10)
C10 0.0231(13) 0.0207(12) 0.0321(13) 0.0025(10) 0.0046(11) 0.0083(10)
C11 0.0237(13) 0.0261(13) 0.0301(13) 0.0030(10) 0.0057(11) 0.0139(10)
C12 0.0243(13) 0.0279(13) 0.0266(12) 0.0041(10) 0.0067(10) 0.0108(10)
C13 0.0206(13) 0.0259(12) 0.0260(12) 0.0037(10) 0.0072(10) 0.0096(10)
C14 0.0246(13) 0.0245(13) 0.0233(12) 0.0024(10) 0.0065(10) 0.0059(10)
C15 0.0243(13) 0.0226(12) 0.0248(12) 0.0023(10) 0.0071(10) 0.0088(10)
C16 0.0299(14) 0.0240(12) 0.0241(12) 0.0046(10) 0.0095(11) 0.0080(10)
C17 0.0281(14) 0.0218(12) 0.0310(13) 0.0053(10) 0.0080(11) 0.0084(10)
C18 0.055(2) 0.0458(17) 0.0454(17) -0.0039(15) -0.0032(15) 0.0207(14)
C19 0.063(2) 0.0366(16) 0.0481(17) 0.0264(14) 0.0138(15) 0.0131(13)
C20 0.0345(15) 0.0311(14) 0.0287(13) 0.0050(12) 0.0037(12) 0.0129(11)
C21 0.053(2) 0.0341(16) 0.071(2) 0.0217(14) 0.0164(16) 0.0229(15)
C22 0.0397(16) 0.0339(14) 0.0365(14) 0.0070(12) 0.0093(12) 0.0188(12)
C23 0.0480(18) 0.0236(13) 0.0411(15) 0.0041(12) 0.0049(13) 0.0180(12)
C24 0.0464(17) 0.0383(16) 0.0457(16) 0.0127(13) 0.0159(14) 0.0275(13)
C25 0.0425(16) 0.0369(15) 0.0356(14) 0.0122(12) 0.0154(13) 0.0190(12)
C26 0.0218(13) 0.0284(13) 0.0284(12) 0.0043(10) 0.0054(10) 0.0137(10)
C27 0.0236(13) 0.0281(13) 0.0205(11) 0.0045(10) 0.0050(10) 0.0084(10)
C28 0.0212(13) 0.0223(12) 0.0217(11) 0.0024(10) 0.0024(10) 0.0073(10)
C29 0.0208(13) 0.0262(13) 0.0232(12) 0.0024(10) 0.0043(10) 0.0067(10)
C30 0.0230(13) 0.0228(12) 0.0242(12) 0.0017(10) 0.0039(10) 0.0075(10)
C31 0.0249(14) 0.0269(13) 0.0240(12) 0.0034(10) 0.0039(10) 0.0067(10)
C32 0.0245(13) 0.0209(12) 0.0317(13) 0.0031(10) 0.0038(11) 0.0095(10)
C33 0.0222(13) 0.0268(13) 0.0285(12) 0.0017(10) 0.0031(10) 0.0121(10)
C34 0.0243(13) 0.0293(13) 0.0251(12) 0.0041(10) 0.0069(10) 0.0112(10)
C35 0.0186(12) 0.0249(12) 0.0246(12) 0.0024(10) 0.0041(10) 0.0075(10)
C36 0.0199(12) 0.0273(13) 0.0233(12) 0.0022(10) 0.0051(10) 0.0087(10)
C37 0.0211(12) 0.0231(12) 0.0235(12) 0.0014(10) 0.0064(10) 0.0081(10)
C38 0.0241(13) 0.0238(12) 0.0254(12) 0.0016(10) 0.0049(10) 0.0067(10)
C39 0.0229(13) 0.0209(12) 0.0326(13) 0.0039(10) 0.0067(11) 0.0084(10)
C40 0.085(3) 0.073(2) 0.075(2) -0.041(2) -0.019(2) 0.045(2)
C41 0.098(3) 0.070(2) 0.0523(19) 0.059(2) 0.0272(19) 0.0272(17)
C42 0.0387(16) 0.0264(14) 0.0319(14) 0.0052(12) 0.0070(12) 0.0126(11)
C43 0.061(2) 0.0297(15) 0.0617(19) 0.0253(14) 0.0266(16) 0.0164(13)
C44 0.0368(15) 0.0319(14) 0.0375(14) 0.0086(11) 0.0103(12) 0.0185(12)

loop_
_atom_type_symbol
_atom_type_description
_atom_type_scat_dispersion_real
_atom_type_scat_dispersion_imag
_atom_type_scat_source
C C 0.0033 0.0016 'International Tables Vol C Tables 4.2.6.8 and 6.1.1.4'
H H 0.0000 0.0000 'International Tables Vol C Tables 4.2.6.8 and 6.1.1.4'
O O 0.0106 0.0060 'International Tables Vol C Tables 4.2.6.8 and 6.1.1.4'

loop_
_geom_angle_atom_site_label_1
_geom_angle_atom_site_label_2
_geom_angle_atom_site_label_3
_geom_angle
C17 O1 C1 120.10(17)
C5 O2 H2O 107.1(19)
C9 O4 H4O 104(2)
C20 O6 C21 116.6(2)
C39 O8 C23 121.75(17)
C27 O9 H9O 106.2(19)
C31 O11 H11O 103(2)
C42 O13 C43 117.9(2)
O1 C1 C2 111.49(18)
O1 C1 C19 104.25(18)
C2 C1 C19 111.7(2)
O1 C1 C18 107.4(2)
C2 C1 C18 109.5(2)
C19 C1 C18 112.2(2)
C3 C2 C1 122.0(2)
C3 C2 H2 119.0
C1 C2 H2 119.0
C2 C3 C4 119.8(2)
C2 C3 H3 120.1
C4 C3 H3 120.1
C17 C4 C5 118.0(2)
C17 C4 C3 118.7(2)
C5 C4 C3 123.07(19)
O2 C5 C4 116.25(19)
O2 C5 C6 122.1(2)
C4 C5 C6 121.58(19)
C5 C6 C15 118.1(2)
C5 C6 C7 120.50(19)
C15 C6 C7 121.4(2)
O3 C7 C6 120.89(19)
O3 C7 C8 119.7(2)
C6 C7 C8 119.38(19)
C9 C8 C13 118.7(2)
C9 C8 C7 120.59(19)
C13 C8 C7 120.6(2)
O4 C9 C10 117.4(2)
O4 C9 C8 122.6(2)
C10 C9 C8 119.9(2)
C9 C10 C11 121.2(2)
C9 C10 C20 119.4(2)
C11 C10 C20 119.4(2)
C12 C11 C10 119.0(2)
C12 C11 C22 120.5(2)
C10 C11 C22 120.5(2)
C13 C12 C11 120.8(2)
C13 C12 H12 119.6
C11 C12 H12 119.6
C12 C13 C8 120.4(2)
C12 C13 C14 118.95(19)
C8 C13 C14 120.66(19)
O7 C14 C13 121.5(2)
O7 C14 C15 120.6(2)
C13 C14 C15 117.95(18)
C16 C15 C6 121.0(2)
C16 C15 C14 119.04(19)
C6 C15 C14 119.9(2)
C15 C16 C17 119.2(2)
C15 C16 H16 120.4
C17 C16 H16 120.4
O1 C17 C16 116.38(19)
O1 C17 C4 121.5(2)
C16 C17 C4 122.0(2)
C1 C18 H18A 109.5
C1 C18 H18B 109.5
H18A C18 H18B 109.5
C1 C18 H18C 109.5
H18A C18 H18C 109.5
H18B C18 H18C 109.5
C1 C19 H19A 109.5
C1 C19 H19B 109.5
H19A C19 H19B 109.5
C1 C19 H19C 109.5
H19A C19 H19C 109.5
H19B C19 H19C 109.5
O5 C20 O6 124.5(2)
O5 C20 C10 124.8(2)
O6 C20 C10 110.6(2)
O6 C21 H21A 109.5
O6 C21 H21B 109.5
H21A C21 H21B 109.5
O6 C21 H21C 109.5
H21A C21 H21C 109.5
H21B C21 H21C 109.5
C11 C22 H22A 109.5
C11 C22 H22B 109.5
H22A C22 H22B 109.5
C11 C22 H22C 109.5
H22A C22 H22C 109.5
H22B C22 H22C 109.5
O8 C23 C24 112.24(19)
O8 C23 C40 106.2(2)
C24 C23 C40 110.8(2)
O8 C23 C41 104.3(2)
C24 C23 C41 111.3(2)
C40 C23 C41 111.8(3)
C25 C24 C23 124.1(2)
C25 C24 H24 118.0
C23 C24 H24 118.0
C24 C25 C26 119.1(2)
C24 C25 H25 120.4
C26 C25 H25 120.4
C39 C26 C27 118.0(2)
C39 C26 C25 119.2(2)
C27 C26 C25 122.8(2)
O9 C27 C26 116.96(19)
O9 C27 C28 121.5(2)
C26 C27 C28 121.56(19)
C27 C28 C37 117.9(2)
C27 C28 C29 120.72(19)
C37 C28 C29 121.40(19)
O10 C29 C28 121.0(2)
O10 C29 C30 119.8(2)
C28 C29 C30 119.24(18)
C31 C30 C35 118.1(2)
C31 C30 C29 120.71(19)
C35 C30 C29 121.2(2)
O11 C31 C32 116.6(2)
O11 C31 C30 122.8(2)
C32 C31 C30 120.61(19)
C33 C32 C31 120.7(2)
C33 C32 C42 121.7(2)
C31 C32 C42 117.63(19)
C32 C33 C34 118.9(2)
C32 C33 C44 120.5(2)
C34 C33 C44 120.6(2)
C35 C34 C33 121.0(2)
C35 C34 H34 119.5
C33 C34 H34 119.5
C34 C35 C30 120.7(2)
C34 C35 C36 119.22(19)
C30 C35 C36 120.04(19)
O14 C36 C35 121.2(2)
O14 C36 C37 120.8(2)
C35 C36 C37 117.98(18)
C38 C37 C28 121.0(2)
C38 C37 C36 118.88(19)
C28 C37 C36 120.08(19)
C37 C38 C39 119.4(2)
C37 C38 H38 120.3
C39 C38 H38 120.3
O8 C39 C38 116.58(19)
O8 C39 C26 121.3(2)
C38 C39 C26 122.1(2)
C23 C40 H40A 109.5
C23 C40 H40B 109.5
H40A C40 H40B 109.5
C23 C40 H40C 109.5
H40A C40 H40C 109.5
H40B C40 H40C 109.5
C23 C41 H41A 109.5
C23 C41 H41B 109.5
H41A C41 H41B 109.5
C23 C41 H41C 109.5
H41A C41 H41C 109.5
H41B C41 H41C 109.5
O12 C42 O13 124.1(2)
O12 C42 C32 125.5(2)
O13 C42 C32 110.3(2)
O13 C43 H43A 109.5
O13 C43 H43B 109.5
H43A C43 H43B 109.5
O13 C43 H43C 109.5
H43A C43 H43C 109.5
H43B C43 H43C 109.5
C33 C44 H44A 109.5
C33 C44 H44B 109.5
H44A C44 H44B 109.5
C33 C44 H44C 109.5
H44A C44 H44C 109.5
H44B C44 H44C 109.5

loop_
_geom_bond_atom_site_label_1
_geom_bond_atom_site_label_2
_geom_bond_distance
O2 H2O 0.88(3)
O4 H4O 0.91(3)
O9 H9O 0.92(3)
O11 H11O 0.88(3)
C1 O1 1.475(3)
C1 C2 1.500(3)
C1 C19 1.515(3)
C1 C18 1.520(3)
C2 C3 1.329(3)
C2 H2 0.9500
C3 C4 1.455(3)
C3 H3 0.9500
C4 C17 1.395(3)
C4 C5 1.401(3)
C5 O2 1.347(2)
C5 C6 1.407(3)
C6 C15 1.417(3)
C6 C7 1.449(3)
C7 O3 1.260(2)
C7 C8 1.467(3)
C8 C9 1.407(3)
C8 C13 1.413(3)
C9 O4 1.346(3)
C9 C10 1.392(3)
C10 C11 1.396(3)
C10 C20 1.503(3)
C11 C12 1.395(3)
C11 C22 1.511(3)
C12 C13 1.387(3)
C12 H12 0.9500
C13 C14 1.485(3)
C14 O7 1.223(2)
C14 C15 1.495(3)
C15 C16 1.382(3)
C16 C17 1.394(3)
C16 H16 0.9500
C17 O1 1.360(3)
C18 H18A 0.9800
C18 H18B 0.9800
C18 H18C 0.9800
C19 H19A 0.9800
C19 H19B 0.9800
C19 H19C 0.9800
C20 O5 1.201(3)
C20 O6 1.322(3)
C21 O6 1.446(3)
C21 H21A 0.9800
C21 H21B 0.9800
C21 H21C 0.9800
C22 H22A 0.9800
C22 H22B 0.9800
C22 H22C 0.9800
C23 O8 1.467(3)
C23 C24 1.491(3)
C23 C40 1.509(4)
C23 C41 1.514(4)
C24 C25 1.323(3)
C24 H24 0.9500
C25 C26 1.457(3)
C25 H25 0.9500
C26 C39 1.395(3)
C26 C27 1.401(3)
C27 O9 1.345(2)
C27 C28 1.413(3)
C28 C37 1.417(3)
C28 C29 1.444(3)
C29 O10 1.259(2)
C29 C30 1.462(3)
C30 C31 1.402(3)
C30 C35 1.415(3)
C31 O11 1.353(3)
C31 C32 1.400(3)
C32 C33 1.390(3)
C32 C42 1.499(3)
C33 C34 1.398(3)
C33 C44 1.508(3)
C34 C35 1.380(3)
C34 H34 0.9500
C35 C36 1.488(3)
C36 O14 1.223(2)
C36 C37 1.492(3)
C37 C38 1.383(3)
C38 C39 1.391(3)
C38 H38 0.9500
C39 O8 1.356(3)
C40 H40A 0.9800
C40 H40B 0.9800
C40 H40C 0.9800
C41 H41A 0.9800
C41 H41B 0.9800
C41 H41C 0.9800
C42 O12 1.197(3)
C42 O13 1.322(3)
C43 O13 1.444(3)
C43 H43A 0.9800
C43 H43B 0.9800
C43 H43C 0.9800
C44 H44A 0.9800
C44 H44B 0.9800
C44 H44C 0.9800

loop_
_geom_hbond_atom_site_label_D
_geom_hbond_atom_site_label_H
_geom_hbond_atom_site_label_A
_geom_hbond_site_symmetry_A
_geom_hbond_distance_DH
_geom_hbond_distance_HA
_geom_hbond_distance_DA
_geom_hbond_angle_DHA
O4 H4O O3 . 0.91(3) 1.72(3) 2.567(2) 152(3)
O11 H11O O10 . 0.88(3) 1.75(4) 2.568(2) 153(3)
O9 H9O O10 . 0.92(3) 1.72(3) 2.558(2) 150(3)
O2 H2O O3 . 0.88(3) 1.77(3) 2.562(2) 148(3)
O2 H20 O9 2_666 0.88(3) 2.31(3) 2.654(2) 103(2)
C34 H34 O7 2_665 0.95 2.59 3.441(2) 150
C44 H44B O7 2_665 0.98 2.51 3.423(2) 155
C44 H44C O8 2_665 0.98 2.58 3.419(2) 144

loop_
_geom_torsion_atom_site_label_1
_geom_torsion_atom_site_label_2
_geom_torsion_atom_site_label_3
_geom_torsion_atom_site_label_4
_geom_torsion
O1 C1 C2 C3 24.9(3)
C19 C1 C2 C3 141.1(2)
C18 C1 C2 C3 -93.9(3)
C1 C2 C3 C4 -7.6(4)
C2 C3 C4 C17 -7.6(3)
C2 C3 C4 C5 178.3(2)
C17 C4 C5 O2 -178.06(19)
C3 C4 C5 O2 -3.9(3)
C17 C4 C5 C6 0.1(3)
C3 C4 C5 C6 174.2(2)
O2 C5 C6 C15 177.2(2)
C4 C5 C6 C15 -0.9(3)
O2 C5 C6 C7 -1.6(3)
C4 C5 C6 C7 -179.6(2)
C5 C6 C7 O3 0.0(3)
C15 C6 C7 O3 -178.8(2)
C5 C6 C7 C8 178.9(2)
C15 C6 C7 C8 0.2(3)
O3 C7 C8 C9 -1.1(3)
C6 C7 C8 C9 180.0(2)
O3 C7 C8 C13 177.3(2)
C6 C7 C8 C13 -1.6(3)
C13 C8 C9 O4 -179.94(19)
C7 C8 C9 O4 -1.6(3)
C13 C8 C9 C10 -1.5(3)
C7 C8 C9 C10 176.9(2)
O4 C9 C10 C11 179.6(2)
C8 C9 C10 C11 1.1(3)
O4 C9 C10 C20 -0.5(3)
C8 C9 C10 C20 -179.1(2)
C9 C10 C11 C12 0.0(3)
C20 C10 C11 C12 -179.9(2)
C9 C10 C11 C22 -179.3(2)
C20 C10 C11 C22 0.9(3)
C10 C11 C12 C13 -0.6(3)
C22 C11 C12 C13 178.6(2)
C11 C12 C13 C8 0.2(3)
C11 C12 C13 C14 -179.5(2)
C9 C8 C13 C12 0.9(3)
C7 C8 C13 C12 -177.5(2)
C9 C8 C13 C14 -179.4(2)
C7 C8 C13 C14 2.2(3)
C12 C13 C14 O7 -1.5(3)
C8 C13 C14 O7 178.8(2)
C12 C13 C14 C15 178.4(2)
C8 C13 C14 C15 -1.3(3)
C5 C6 C15 C16 0.4(3)
C7 C6 C15 C16 179.2(2)
C5 C6 C15 C14 -178.1(2)
C7 C6 C15 C14 0.7(3)
O7 C14 C15 C16 1.2(3)
C13 C14 C15 C16 -178.7(2)
O7 C14 C15 C6 179.8(2)
C13 C14 C15 C6 -0.2(3)
C6 C15 C16 C17 0.7(3)
C14 C15 C16 C17 179.2(2)
C15 C16 C17 O1 -178.1(2)
C15 C16 C17 C4 -1.5(4)
C5 C4 C17 O1 177.5(2)
C3 C4 C17 O1 3.1(3)
C5 C4 C17 C16 1.1(3)
C3 C4 C17 C16 -173.3(2)
C9 C10 C20 O5 96.9(3)
C11 C10 C20 O5 -83.2(3)
C9 C10 C20 O6 -85.6(3)
C11 C10 C20 O6 94.3(2)
O8 C23 C24 C25 12.5(4)
C40 C23 C24 C25 -106.0(3)
C41 C23 C24 C25 129.0(3)
C23 C24 C25 C26 -1.7(4)
C24 C25 C26 C39 -4.8(4)
C24 C25 C26 C27 175.0(2)
C39 C26 C27 O9 -177.88(19)
C25 C26 C27 O9 2.3(3)
C39 C26 C27 C28 1.6(3)
C25 C26 C27 C28 -178.3(2)
O9 C27 C28 C37 177.5(2)
C26 C27 C28 C37 -1.9(3)
O9 C27 C28 C29 -2.9(3)
C26 C27 C28 C29 177.7(2)
C27 C28 C29 O10 1.4(3)
C37 C28 C29 O10 -179.1(2)
C27 C28 C29 C30 -179.2(2)
C37 C28 C29 C30 0.4(3)
O10 C29 C30 C31 -1.2(3)
C28 C29 C30 C31 179.4(2)
O10 C29 C30 C35 178.2(2)
C28 C29 C30 C35 -1.2(3)
C35 C30 C31 O11 179.8(2)
C29 C30 C31 O11 -0.8(3)
C35 C30 C31 C32 -1.3(3)
C29 C30 C31 C32 178.1(2)
O11 C31 C32 C33 178.9(2)
C30 C31 C32 C33 -0.1(3)
O11 C31 C32 C42 -0.8(3)
C30 C31 C32 C42 -179.7(2)
C31 C32 C33 C34 1.3(3)
C42 C32 C33 C34 -179.1(2)
C31 C32 C33 C44 -178.2(2)
C42 C32 C33 C44 1.4(3)
C32 C33 C34 C35 -1.1(3)
C44 C33 C34 C35 178.4(2)
C33 C34 C35 C30 -0.3(3)
C33 C34 C35 C36 179.7(2)
C31 C30 C35 C34 1.5(3)
C29 C30 C35 C34 -177.9(2)
C31 C30 C35 C36 -178.5(2)
C29 C30 C35 C36 2.1(3)
C34 C35 C36 O14 -2.6(3)
C30 C35 C36 O14 177.4(2)
C34 C35 C36 C37 177.9(2)
C30 C35 C36 C37 -2.1(3)
C27 C28 C37 C38 0.3(3)
C29 C28 C37 C38 -179.3(2)
C27 C28 C37 C36 179.1(2)
C29 C28 C37 C36 -0.5(3)
O14 C36 C37 C38 0.6(3)
C35 C36 C37 C38 -179.8(2)
O14 C36 C37 C28 -178.2(2)
C35 C36 C37 C28 1.3(3)
C28 C37 C38 C39 1.6(3)
C36 C37 C38 C39 -177.2(2)
C37 C38 C39 O8 179.2(2)
C37 C38 C39 C26 -2.0(3)
C27 C26 C39 O8 179.2(2)
C25 C26 C39 O8 -0.9(3)
C27 C26 C39 C38 0.5(3)
C25 C26 C39 C38 -179.7(2)
C33 C32 C42 O12 -86.8(3)
C31 C32 C42 O12 92.8(3)
C33 C32 C42 O13 92.9(3)
C31 C32 C42 O13 -87.5(3)
C16 C17 O1 C1 -166.9(2)
C4 C17 O1 C1 16.5(3)
C2 C1 O1 C17 -29.0(3)
C19 C1 O1 C17 -149.8(2)
C18 C1 O1 C17 91.0(3)
O5 C20 O6 C21 5.9(4)
C10 C20 O6 C21 -171.6(2)
C38 C39 O8 C23 -168.0(2)
C26 C39 O8 C23 13.3(3)
C24 C23 O8 C39 -18.1(3)
C40 C23 O8 C39 103.1(3)
C41 C23 O8 C39 -138.7(2)
O12 C42 O13 C43 -2.1(4)
C32 C42 O13 C43 178.22(19)

loop_
_cod_related_entry_id
_cod_related_entry_database
_cod_related_entry_code
1 ChemSpider 24741194
